data_2011355
loop_
_publ_author_name
'Okabe, Nobuo'
'Eguchi, Yoko'
'Miura, Junko'
'Akiko, Shimosaki'

_publ_section_title
;
 <small>L</small>-Kynureninium sulfate dihydrate
;
_journal_issue 9
_journal_name_full 'Acta Crystallographica Section C'
_journal_page_first e416
_journal_page_last e417
_journal_paper_doi 10.1107/S0108270100011100
_journal_volume 56
_journal_year 2000
_chemical_formula_iupac 'C10 H14 N2 O3 2+, S O4 2-, 2H2 O'
_chemical_formula_sum 'C10 H18 N2 O9 S'
_chemical_formula_weight 342.32
_chemical_name_systematic
;
L-Kynulenine sulfate dihydrate
;
_space_group_IT_number 19
_symmetry_cell_setting orthorhombic
_symmetry_space_group_name_Hall 'P 2ac 2ab'
_symmetry_space_group_name_H-M 'P 21 21 21'
_atom_type_scat_source 'International Tables for X-ray Crystallography Vol.IV'
_cell_angle_alpha 90
_cell_angle_beta 90
_cell_angle_gamma 90
_cell_formula_units_Z 4
_cell_length_a 11.353(5)
_cell_length_b 22.134(5)
_cell_length_c 5.897(7)
_cell_measurement_reflns_used 25
_cell_measurement_temperature 296
_cell_measurement_theta_max 14.5
_cell_measurement_theta_min 10.3
_cell_volume 1481.8(19)
_computing_cell_refinement
;
MSC/AFC Diffractometer Control Software (Molecular Structure
Corporation, 1999a)
;
_computing_data_collection
;
MSC/AFC Diffractometer Control Software (Molecular Structure
Corporation, 1999a)
;
_computing_data_reduction ' TEXSAN PROCESS (Molecular Structure Corporation, 1999b)'
_computing_publication_material TEXSAN
_computing_structure_refinement ' TEXSAN LS'
_computing_structure_solution
;
SIR88 (Burla et al., 1989) and DIRDIF (Beurskens et al., 1994)
;
_diffrn_measured_fraction_theta_full 1.0412
_diffrn_measured_fraction_theta_max 1.0412
_diffrn_measurement_device 'Rigaku AFC-5R'
_diffrn_measurement_method \w-2\q
_diffrn_radiation_type MoK\a
_diffrn_radiation_wavelength .71069
_diffrn_reflns_av_R_equivalents .058
_diffrn_reflns_limit_h_max 14
_diffrn_reflns_limit_h_min -14
_diffrn_reflns_limit_k_max 28
_diffrn_reflns_limit_k_min -28
_diffrn_reflns_limit_l_max 7
_diffrn_reflns_limit_l_min -7
_diffrn_reflns_number 4128
_diffrn_reflns_theta_full 27.50
_diffrn_reflns_theta_max 27.5
_diffrn_standards_decay_% .12
_diffrn_standards_interval_count 150
_diffrn_standards_number 3
_exptl_absorpt_coefficient_mu .267
_exptl_absorpt_correction_T_max .998
_exptl_absorpt_correction_T_min .972
_exptl_absorpt_correction_type '\y scan'
_exptl_absorpt_process_details '(North et al., 1968)'
_exptl_crystal_colour 'light yellow'
_exptl_crystal_density_diffrn 1.534
_exptl_crystal_density_meas ?
_exptl_crystal_description needle
_exptl_crystal_size_max .50
_exptl_crystal_size_mid .10
_exptl_crystal_size_min .05
_refine_diff_density_max .81
_refine_diff_density_min -.90
_refine_ls_extinction_method none
_refine_ls_goodness_of_fit_ref 1.153
_refine_ls_hydrogen_treatment noref
_refine_ls_number_parameters 200
_refine_ls_number_reflns 2071
_refine_ls_R_factor_gt .0565
_refine_ls_shift/su_max .0044
_refine_ls_structure_factor_coef Fsqd
_refine_ls_weighting_details 'w = 1/[\s^2^(Fo^2^) + (0.06100(Max(Fo^2^,0) + 2Fc^2^)/3)^2^]'
_refine_ls_weighting_scheme calc
_refine_ls_wR_factor_ref .1629
_reflns_number_gt 1088
_reflns_number_total 2072
_reflns_threshold_expression F^2^>2\s(F^2^)
_cod_data_source_file qa0372.cif
_cod_data_source_block I
_cod_depositor_comments
;
The following automatic conversions were performed:

'_exptl_crystal_density_meas' value 'not measured' was changed to '?'
- the value is perceived as not measured.

Automatic conversion script
Id: cif_fix_values 3008 2015-01-20 13:52:24Z robertas 
;
_cod_original_cell_volume 1481.0(10)
_cod_database_code 2011355
_cod_database_fobs_code 2011355

loop_
_symmetry_equiv_pos_as_xyz
x,y,z
1/2-x,-y,1/2+z
1/2+x,1/2-y,-z
-x,1/2+y,1/2-z

loop_
_atom_site_label
_atom_site_fract_x
_atom_site_fract_y
_atom_site_fract_z
_atom_site_U_iso_or_equiv
_atom_site_adp_type
_atom_site_calc_flag
_atom_site_refinement_flags
_atom_site_occupancy
_atom_site_disorder_assembly
_atom_site_disorder_group
_atom_site_type_symbol
S .11570(10) .10868(7) .0645(3) .0328(4) Uani d . 1.00 . . S
O1 .3674(4) .0657(2) .4722(7) .0440(10) Uani d . 1.00 . . O
O2 .5063(4) .2318(2) .9046(9) .0530(10) Uani d . 1.00 . . O
O3 .3324(4) .2748(2) .8345(9) .0530(10) Uani d . 1.00 . . O
O4 .1080(4) .1037(2) .3108(7) .0420(10) Uani d . 1.00 . . O
O5 .1170(5) .1721(2) -.0005(8) .0570(10) Uani d . 1.00 . . O
O6 .0108(4) .0798(2) -.0396(9) .059(2) Uani d . 1.00 . . O
O7 .2182(4) .0787(2) -.0293(9) .053(2) Uani d . 1.00 . . O
O8 .7406(5) .2143(2) .6611(9) .065(2) Uani d . 1.00 . . O
O9 .9181(8) .1402(5) .5880(10) .168(4) Uani d . 1.00 . . O
N1 .3908(5) -.0003(2) .0929(8) .0290(10) Uani d . 1.00 . . N
N2 .2493(4) .1814(2) .6008(9) .0300(10) Uani d . 1.00 . . N
C1 .5284(5) .0801(2) .2230(10) .0290(10) Uani d . 1.00 . . C
C2 .5027(5) .0335(2) .0710(10) .0280(10) Uani d . 1.00 . . C
C3 .5777(6) .0176(3) -.0980(10) .039(2) Uani d . 1.00 . . C
C4 .6861(6) .0476(3) -.1180(10) .046(2) Uani d . 1.00 . . C
C5 .7152(5) .0921(3) .0310(10) .045(2) Uani d . 1.00 . . C
C6 .6368(5) .1092(3) .1960(10) .037(2) Uani d . 1.00 . . C
C7 .4444(5) .0992(3) .4060(10) .0310(10) Uani d . 1.00 . . C
C8 .4585(6) .1615(3) .5030(10) .036(2) Uani d . 1.00 . . C
C9 .3688(5) .1759(2) .6883(10) .0270(10) Uani d . 1.00 . . C
C10 .4004(6) .2341(3) .8165(10) .0320(10) Uani d . 1.00 . . C
H1 .5594 -.0150 -.1918 .0440 Uiso calc . 1.00 . . H
H2 .7419 .0347 -.2218 .0591 Uiso calc . 1.00 . . H
H3 .7892 .1112 .0127 .0633 Uiso calc . 1.00 . . H
H4 .6569 .1415 .2949 .0373 Uiso calc . 1.00 . . H
H5 .5359 .1668 .5558 .0397 Uiso calc . 1.00 . . H
H6 .4464 .1894 .3760 .0397 Uiso calc . 1.00 . . H
H7 .3703 .1434 .7935 .0280 Uiso calc . 1.00 . . H
H8 .5064 .2873 .8871 .0610 Uiso calc . 1.00 . . H
H9 .1954 .1671 .7149 .0327 Uiso calc . 1.00 . . H
H10 .2327 .2230 .5731 .0327 Uiso calc . 1.00 . . H
H11 .2405 .1588 .4685 .0327 Uiso calc . 1.00 . . H
H12 .3892 -.0197 .2445 .0415 Uiso calc . 1.00 . . H
H13 .3264 .0253 .0833 .0415 Uiso calc . 1.00 . . H
H14 .3874 -.0317 -.0147 .0415 Uiso calc . 1.00 . . H
H15 .6970 .2428 .7383 .0610 Uiso calc . 1.00 . . H
H16 .8016 .2228 .7087 .0610 Uiso calc . 1.00 . . H
H17 .9535 .1831 .5596 .0610 Uiso calc . 1.00 . . H
H18 .9376 .1241 .7491 .0610 Uiso calc . 1.00 . . H

loop_
_atom_site_aniso_label
_atom_site_aniso_U_11
_atom_site_aniso_U_22
_atom_site_aniso_U_33
_atom_site_aniso_U_12
_atom_site_aniso_U_13
_atom_site_aniso_U_23
S .0401(9) .0300(7) .0283(7) .0087(8) .0104(8) .0074(7)
O1 .046(3) .036(2) .048(3) -.013(2) .018(3) -.012(2)
O2 .049(2) .038(2) .072(4) .006(2) -.016(3) -.013(3)
O3 .052(3) .040(3) .068(3) .009(2) -.014(3) -.023(3)
O4 .052(3) .042(2) .0310(10) -.014(3) .010(3) .003(2)
O5 .075(3) .030(2) .065(3) .017(3) .041(3) .011(2)
O6 .056(3) .077(4) .045(3) -.015(3) -.011(3) -.007(3)
O7 .054(3) .044(3) .060(4) .031(2) .028(3) .015(3)
O8 .068(4) .059(3) .069(4) .017(3) .009(3) .012(3)
O9 .173(9) .250(10) .076(5) .159(8) .029(6) .063(7)
N1 .033(2) .025(2) .029(2) -.001(2) .001(3) -.006(2)
N2 .033(2) .023(2) .034(3) -.008(2) .016(2) -.007(2)
C1 .030(3) .027(3) .031(3) .000(2) -.002(2) -.002(2)
C2 .030(3) .026(3) .029(3) -.001(2) -.003(3) .004(2)
C3 .041(3) .041(4) .036(4) -.002(3) .006(3) -.014(3)
C4 .038(3) .053(5) .048(5) .001(3) .022(3) -.008(3)
C5 .025(3) .052(4) .057(5) -.006(3) .012(3) -.006(3)
C6 .033(3) .034(3) .042(3) -.006(3) .002(3) -.005(3)
C7 .033(3) .028(3) .032(3) .004(2) -.001(2) -.004(2)
C8 .033(3) .032(3) .043(4) -.004(3) .015(3) -.016(3)
C9 .037(3) .018(2) .027(3) -.001(3) .008(2) .006(2)
C10 .046(3) .029(3) .022(3) -.009(2) .007(3) -.004(2)

loop_
_geom_angle_atom_site_label_1
_geom_angle_atom_site_label_2
_geom_angle_atom_site_label_3
_geom_angle_site_symmetry_2
_geom_angle_site_symmetry_3
_geom_angle
_geom_angle_publ_flag
O4 S O5 1_555 1_555 109.8(3) yes
O4 S O6 1_555 1_555 109.3(3) yes
O4 S O7 1_555 1_555 113.1(3) yes
O5 S O6 1_555 1_555 108.3(4) yes
O5 S O7 1_555 1_555 109.4(3) yes
O6 S O7 1_555 1_555 106.8(3) yes
C2 C1 C6 1_555 1_555 116.8(6) yes
C2 C1 C7 1_555 1_555 122.3(6) yes
C6 C1 C7 1_555 1_555 120.9(6) yes
N1 C2 C1 1_555 1_555 119.8(6) yes
N1 C2 C3 1_555 1_555 118.2(5) yes
C1 C2 C3 1_555 1_555 122.0(6) yes
C2 C3 C4 1_555 1_555 119.5(6) yes
C3 C4 C5 1_555 1_555 119.9(6) yes
C4 C5 C6 1_555 1_555 120.1(6) yes
C1 C6 C5 1_555 1_555 121.7(7) yes
O1 C7 C1 1_555 1_555 121.3(5) yes
O1 C7 C8 1_555 1_555 121.1(6) yes
C1 C7 C8 1_555 1_555 117.6(5) yes
C7 C8 C9 1_555 1_555 113.1(5) yes
N2 C9 C8 1_555 1_555 112.6(5) yes
N2 C9 C10 1_555 1_555 108.8(5) yes
C8 C9 C10 1_555 1_555 111.9(5) yes
O2 C10 O3 1_555 1_555 126.1(6) yes
O2 C10 C9 1_555 1_555 112.2(6) yes
O3 C10 C9 1_555 1_555 121.7(6) yes

loop_
_geom_bond_atom_site_label_1
_geom_bond_atom_site_label_2
_geom_bond_site_symmetry_1
_geom_bond_site_symmetry_2
_geom_bond_distance
_geom_bond_publ_flag
S O4 . . 1.461(4) yes
S O5 . . 1.455(5) yes
S O6 . . 1.486(5) yes
S O7 . . 1.447(5) yes
O1 C7 . . 1.212(8) yes
O2 C10 . . 1.309(8) yes
O3 C10 . . 1.189(8) yes
N1 C2 . . 1.480(8) yes
N2 C9 . . 1.458(8) yes
C1 C2 . . 1.398(8) yes
C1 C6 . . 1.397(9) yes
C1 C7 . . 1.500(9) yes
C2 C3 . . 1.357(9) yes
C3 C4 . . 1.405(10) yes
C4 C5 . . 1.360(10) yes
C5 C6 . . 1.374(9) yes
C7 C8 . . 1.503(9) yes
C8 C9 . . 1.527(9) yes
C9 C10 . . 1.537(9) yes

loop_
_geom_hbond_atom_site_label_D
_geom_hbond_atom_site_label_H
_geom_hbond_atom_site_label_A
_geom_hbond_site_symmetry_A
_geom_hbond_distance_DH
_geom_hbond_distance_HA
_geom_hbond_distance_DA
_geom_hbond_angle_DHA
_geom_hbond_publ_flag
N1 H12 O1 1_555 .991 2.334 2.688(7) 99.928 no
N2 H11 O1 1_555 .929 2.514 2.992(7) 112.188 no
N2 H10 O3 1_555 .949 2.225 2.655(7) 106.467 no
N1 H13 O7 1_555 .929 1.826 2.723(7) 161.424 no
N1 H12 O6 2_555 .991 2.162 3.004(8) 141.845 no
N1 H12 O7 2_555 .991 2.234 3.086(7) 143.381 no
N1 H14 O4 2_554 .939 1.893 2.822(6) 169.482 no
N2 H11 O4 1_555 .929 2.150 2.906(7) 137.703 no
N2 H9 O5 1_556 .964 1.903 2.799(8) 153.490 no
N2 H9 O7 1_556 .964 2.488 3.178(8) 128.416 no
N1 H13 O1 2_554 .929 3.055 3.345(7) 100.033 no

loop_
_geom_torsion_atom_site_label_1
_geom_torsion_atom_site_label_2
_geom_torsion_atom_site_label_3
_geom_torsion_atom_site_label_4
_geom_torsion_site_symmetry_1
_geom_torsion_site_symmetry_2
_geom_torsion_site_symmetry_3
_geom_torsion_site_symmetry_4
_geom_torsion
_geom_torsion_publ_flag
O1 C7 C1 C2 1_555 1_555 1_555 1_555 21.2(10) yes
O1 C7 C1 C6 1_555 1_555 1_555 1_555 -159.6(7) yes
O1 C7 C8 C9 1_555 1_555 1_555 1_555 .7(9) yes
O2 C10 C9 N2 1_555 1_555 1_555 1_555 178.6(5) yes
O2 C10 C9 C8 1_555 1_555 1_555 1_555 -56.5(7) yes
O3 C10 C9 N2 1_555 1_555 1_555 1_555 .4(8) yes
O3 C10 C9 C8 1_555 1_555 1_555 1_555 125.3(7) yes
N1 C2 C1 C6 1_555 1_555 1_555 1_555 178.6(5) yes
N1 C2 C1 C7 1_555 1_555 1_555 1_555 -2.2(9) yes
N1 C2 C3 C4 1_555 1_555 1_555 1_555 -177.9(6) yes
N2 C9 C8 C7 1_555 1_555 1_555 1_555 -68.7(7) yes
C1 C2 C3 C4 1_555 1_555 1_555 1_555 1.0(10) yes
C1 C6 C5 C4 1_555 1_555 1_555 1_555 2.0(10) yes
C1 C7 C8 C9 1_555 1_555 1_555 1_555 -179.6(5) yes
C2 C1 C6 C5 1_555 1_555 1_555 1_555 -1.0(10) yes
C2 C1 C7 C8 1_555 1_555 1_555 1_555 -158.4(6) yes
C2 C3 C4 C5 1_555 1_555 1_555 1_555 .0(10) yes
C3 C2 C1 C6 1_555 1_555 1_555 1_555 -1.1(9) yes
C3 C2 C1 C7 1_555 1_555 1_555 1_555 178.1(6) yes
C3 C4 C5 C6 1_555 1_555 1_555 1_555 -1.0(10) yes
C5 C6 C1 C7 1_555 1_555 1_555 1_555 179.7(6) yes
C6 C1 C7 C8 1_555 1_555 1_555 1_555 20.8(9) yes
C7 C8 C9 C10 1_555 1_555 1_555 1_555 168.4(5) yes

loop_
_cod_related_entry_id
_cod_related_entry_database
_cod_related_entry_code
1 ChemSpider 21182361
